data_4515053
loop_
_publ_author_name
'Swaminathan, Srividya'
'Haribabu, Jebiti'
'Kalagatur, Naveen Kumar'
'Konakanchi, Ramaiah'
'Balakrishnan, Nithya'
'Bhuvanesh, Nattamai'
'Karvembu, Ramasamy'

_publ_section_title
;
 Synthesis and Anticancer Activity of
 [RuCl<sub>2</sub>(\h<sup>6</sup>-arene)(aroylthiourea)] Complexes-High
 Activity against the Human Neuroblastoma (IMR-32) Cancer Cell Line.
;
_journal_issue 4
_journal_name_full 'ACS omega'
_journal_page_first 6245
_journal_page_last 6256
_journal_paper_doi 10.1021/acsomega.9b00349
_journal_volume 4
_journal_year 2019
_chemical_formula_moiety 'C28 H28 Cl2 N2 O Ru S'
_chemical_formula_sum 'C28 H28 Cl2 N2 O Ru S'
_chemical_formula_weight 612.55
_space_group_crystal_system triclinic
_space_group_IT_number 2
_space_group_name_Hall '-P 1'
_space_group_name_H-M_alt 'P -1'
_symmetry_space_group_name_Hall '-P 1'
_symmetry_space_group_name_H-M 'P -1'
_atom_sites_solution_hydrogens geom
_atom_sites_solution_primary dual
_audit_creation_date 2016-08-18
_audit_creation_method
;
Olex2 1.2-beta
(compiled 2016.02.19 svn.r3266 for OlexSys, GUI svn.r5155)
;
_cell_angle_alpha 84.351(2)
_cell_angle_beta 82.004(2)
_cell_angle_gamma 82.920(2)
_cell_formula_units_Z 2
_cell_length_a 9.5499(6)
_cell_length_b 11.1471(6)
_cell_length_c 12.2998(7)
_cell_measurement_reflns_used 9863
_cell_measurement_temperature 144.0
_cell_measurement_theta_max 70.073
_cell_measurement_theta_min 3.642
_cell_volume 1282.33(13)
_computing_cell_refinement 'SAINT v8.34A (Bruker, 2013)'
_computing_data_reduction 'SAINT v8.34A (Bruker, 2013)'
_computing_molecular_graphics 'Olex2 (Dolomanov et al., 2009)'
_computing_publication_material 'Olex2 (Dolomanov et al., 2009)'
_computing_structure_refinement 'ShelXL (Sheldrick, 2015)'
_computing_structure_solution 'ShelXT (Sheldrick, 2015)'
_diffrn_ambient_temperature 144.0
_diffrn_measured_fraction_theta_full 0.992
_diffrn_measured_fraction_theta_max 0.991
_diffrn_measurement_device_type 'Bruker APEX-II CCD'
_diffrn_measurement_method '\f and \w scans'
_diffrn_radiation_type CuK\a
_diffrn_radiation_wavelength 1.54178
_diffrn_reflns_av_R_equivalents 0.0392
_diffrn_reflns_av_unetI/netI 0.0311
_diffrn_reflns_Laue_measured_fraction_full 0.992
_diffrn_reflns_Laue_measured_fraction_max 0.991
_diffrn_reflns_limit_h_max 11
_diffrn_reflns_limit_h_min -11
_diffrn_reflns_limit_k_max 13
_diffrn_reflns_limit_k_min -13
_diffrn_reflns_limit_l_max 14
_diffrn_reflns_limit_l_min -14
_diffrn_reflns_number 18873
_diffrn_reflns_point_group_measured_fraction_full 0.992
_diffrn_reflns_point_group_measured_fraction_max 0.991
_diffrn_reflns_theta_full 67.679
_diffrn_reflns_theta_max 70.159
_diffrn_reflns_theta_min 3.641
_diffrn_standards_number 0
_exptl_absorpt_coefficient_mu 7.819
_exptl_absorpt_correction_T_max 0.4684
_exptl_absorpt_correction_T_min 0.2077
_exptl_absorpt_correction_type multi-scan
_exptl_absorpt_process_details
;
SADABS-2014/5 (Bruker,2014/5) was used for absorption correction.
wR2(int) was 0.1300 before and 0.0528 after correction.
The Ratio of minimum to maximum transmission is 0.4434.
The \l/2 correction factor is Not present.
;
_exptl_crystal_colour brown
_exptl_crystal_colour_primary brown
_exptl_crystal_density_diffrn 1.586
_exptl_crystal_description block
_exptl_crystal_F_000 624
_exptl_crystal_size_max 0.453
_exptl_crystal_size_mid 0.174
_exptl_crystal_size_min 0.153
_refine_diff_density_max 0.553
_refine_diff_density_min -0.716
_refine_diff_density_rms 0.078
_refine_ls_extinction_method none
_refine_ls_goodness_of_fit_ref 1.088
_refine_ls_hydrogen_treatment constr
_refine_ls_matrix_type full
_refine_ls_number_parameters 412
_refine_ls_number_reflns 4827
_refine_ls_number_restraints 506
_refine_ls_restrained_S_all 1.094
_refine_ls_R_factor_all 0.0271
_refine_ls_R_factor_gt 0.0256
_refine_ls_shift/su_max 0.001
_refine_ls_shift/su_mean 0.000
_refine_ls_structure_factor_coef Fsqd
_refine_ls_weighting_details 'w=1/[\s^2^(Fo^2^)+(0.0309P)^2^+0.8179P] where P=(Fo^2^+2Fc^2^)/3'
_refine_ls_weighting_scheme calc
_refine_ls_wR_factor_gt 0.0630
_refine_ls_wR_factor_ref 0.0638
_reflns_Friedel_coverage 0.000
_reflns_number_gt 4614
_reflns_number_total 4827
_reflns_threshold_expression 'I > 2\s(I)'
_cod_data_source_file ao9b00349_si_005.cif
_cod_data_source_block jhbnrup
_cod_database_code 4515053
_shelx_space_group_comment
;
The symmetry employed for this shelxl refinement is uniquely defined
by the following loop, which should always be used as a source of
symmetry information in preference to the above space-group names.
They are only intended as comments.
;
_shelx_estimated_absorpt_t_max 0.381
_shelx_estimated_absorpt_t_min 0.126
_olex2_refinement_description
;
1. Fixed Uiso
 At 1.2 times of:
  All C(H) groups, All C(H,H) groups, All N(H) groups, All N(H,H) groups
 At 1.5 times of:
  All C(H,H,H) groups
2. Restrained distances
 C27A-C25 \\sim C26A-C25
 with sigma of 0.005
 C27A-C25 \\sim C27-C25 \\sim C26-C25 \\sim C26A-C25
 with sigma of 0.005
 N2-C9 \\sim N2-C9A
 with sigma of 0.005
3. Uiso/Uaniso restraints and constraints
C9 \\sim C10 \\sim C11 \\sim C12 \\sim C13 \\sim C14 \\sim C15 \\sim C16 \\sim
C17 \\sim C18 \\sim C9A \\sim C10A \\sim C11A \\sim C12A \\sim C13A \\sim C14A
\\sim C15A \\sim C16A \\sim C17A \\sim C18A: within 2A with sigma of 0.01 and
sigma for terminal atoms of 0.02
Uanis(C26A) = Uanis(C26)
Uanis(C27A) = Uanis(C27)
Uanis(C27A) = Uanis(C27) = Uanis(C26) = Uanis(C26A)
4. Rigid body (RIGU) restrains
 C9, C10, C11, C12, C13, C14, C15, C16, C17, C18, C9A, C10A, C11A, C12A, C13A,
 C14A, C15A, C16A, C17A, C18A
 with sigma for 1-2 distances of 0.01 and sigma for 1-3 distances of 0.01
5. Same fragment restrains
{C9, C10, C11, C12, C13, C14, C15, C16, C17, C18} sigma for 1-2: 0.02, 1-3: 0.04
as
{C9A, C10A, C11A, C12A, C13A, C14A, C15A, C16A, C17A, C18A}
6. Others
 Sof(H2B)=Sof(C9A)=Sof(C10A)=Sof(C11A)=Sof(C12A)=Sof(H12A)=Sof(C13A)=Sof(H13A)=
 Sof(C14A)=Sof(H14A)=Sof(C15A)=Sof(H15A)=Sof(C16A)=Sof(H16A)=Sof(C17A)=
 Sof(H17A)=Sof(C18A)=Sof(H18A)=Sof(H25A)=Sof(C26A)=Sof(H26A)=Sof(H26B)=
 Sof(H26C)=Sof(C27A)=Sof(H27A)=Sof(H27B)=Sof(H27C)=1-FVAR(1)
 Sof(H2)=Sof(C9)=Sof(C10)=Sof(C11)=Sof(C12)=Sof(H12)=Sof(C13)=Sof(H13)=
 Sof(C14)=Sof(H14)=Sof(C15)=Sof(H15)=Sof(C16)=Sof(H16)=Sof(C17)=Sof(H17)=
 Sof(C18)=Sof(H18)=Sof(H25)=Sof(C26)=Sof(H26D)=Sof(H26E)=Sof(H26F)=Sof(C27)=
 Sof(H27D)=Sof(H27E)=Sof(H27F)=FVAR(1)
7.a Ternary CH refined with riding coordinates:
 C25(H25A), C25(H25)
7.b Aromatic/amide H refined with riding coordinates:
 N1(H1), N2(H2), N2(H2B), C4(H4), C5(H5), C6(H6), C7(H7), C8(H8), C12(H12),
 C13(H13), C14(H14), C15(H15), C16(H16), C17(H17), C18(H18), C12A(H12A),
 C13A(H13A), C14A(H14A), C15A(H15A), C16A(H16A), C17A(H17A), C18A(H18A),
 C20(H20), C21(H21), C23(H23), C24(H24)
7.c Idealised Me refined as rotating group:
 C26A(H26A,H26B,H26C), C26(H26D,H26E,H26F), C27A(H27A,H27B,H27C), C27(H27D,
 H27E,H27F), C28(H28A,H28B,H28C)
;
_shelx_shelxl_version_number 2014/7
_olex2_submission_special_instructions 'No special instructions were received'

loop_
_space_group_symop_operation_xyz
'x, y, z'
'-x, -y, -z'

loop_
_atom_site_label
_atom_site_type_symbol
_atom_site_fract_x
_atom_site_fract_y
_atom_site_fract_z
_atom_site_U_iso_or_equiv
_atom_site_adp_type
_atom_site_occupancy
_atom_site_site_symmetry_order
_atom_site_calc_flag
_atom_site_refinement_flags_posn
_atom_site_refinement_flags_adp
_atom_site_refinement_flags_occupancy
_atom_site_disorder_assembly
_atom_site_disorder_group
Ru1 Ru 0.25430(2) 0.33614(2) 0.44868(2) 0.01493(6) Uani 1 1 d . . . . .
Cl1 Cl 0.26754(6) 0.54103(5) 0.36090(4) 0.02148(11) Uani 1 1 d . . . . .
Cl2 Cl 0.08560(5) 0.30893(5) 0.32596(4) 0.01977(11) Uani 1 1 d . . . . .
S1 S 0.44132(5) 0.25092(5) 0.31638(4) 0.01918(11) Uani 1 1 d . . . . .
O1 O 0.4025(2) 0.40006(16) -0.03679(14) 0.0316(4) Uani 1 1 d . . . . .
N1 N 0.3532(2) 0.40265(16) 0.15025(15) 0.0196(4) Uani 1 1 d . . . . .
H1 H 0.3174 0.4505 0.2024 0.024 Uiso 1 1 calc R . . . .
N2 N 0.4850(2) 0.22221(17) 0.10394(16) 0.0226(4) Uani 1 1 d D . . . .
H2 H 0.4952 0.2567 0.0362 0.027 Uiso 0.501(4) 1 calc R . P A 1
H2B H 0.4955 0.2519 0.0347 0.027 Uiso 0.499(4) 1 calc R . P A 2
C1 C 0.4251(2) 0.2939(2) 0.18207(18) 0.0187(4) Uani 1 1 d . . . . .
C2 C 0.3317(3) 0.4445(2) 0.04294(18) 0.0224(5) Uani 1 1 d . . . . .
C3 C 0.2154(3) 0.5442(2) 0.03043(19) 0.0229(5) Uani 1 1 d . . . . .
C4 C 0.2179(3) 0.6121(2) -0.0716(2) 0.0303(5) Uani 1 1 d . . . . .
H4 H 0.2980 0.6006 -0.1262 0.036 Uiso 1 1 calc R . . . .
C5 C 0.1040(4) 0.6958(3) -0.0930(2) 0.0395(7) Uani 1 1 d . . . . .
H5 H 0.1055 0.7415 -0.1624 0.047 Uiso 1 1 calc R . . . .
C6 C -0.0123(4) 0.7130(3) -0.0132(3) 0.0412(7) Uani 1 1 d . . . . .
H6 H -0.0906 0.7707 -0.0280 0.049 Uiso 1 1 calc R . . . .
C7 C -0.0153(3) 0.6459(2) 0.0888(2) 0.0349(6) Uani 1 1 d . . . . .
H7 H -0.0953 0.6584 0.1434 0.042 Uiso 1 1 calc R . . . .
C8 C 0.0981(3) 0.5614(2) 0.11065(19) 0.0256(5) Uani 1 1 d . . . . .
H8 H 0.0960 0.5153 0.1800 0.031 Uiso 1 1 calc R . . . .
C9 C 0.5351(10) 0.0950(5) 0.1170(17) 0.019(2) Uani 0.501(4) 1 d D U P A 1
C10 C 0.4297(10) 0.0137(11) 0.149(5) 0.0197(17) Uani 0.501(4) 1 d D U P A 1
C11 C 0.4724(10) -0.1143(10) 0.162(2) 0.0208(16) Uani 0.501(4) 1 d D U P A 1
C12 C 0.6182(10) -0.1552(9) 0.1626(8) 0.0220(16) Uani 0.501(4) 1 d D U P A 1
H12 H 0.6473 -0.2396 0.1735 0.026 Uiso 0.501(4) 1 calc R . P A 1
C13 C 0.7180(7) -0.0756(6) 0.1477(5) 0.0219(12) Uani 0.501(4) 1 d D U P A 1
H13 H 0.8156 -0.1048 0.1486 0.026 Uiso 0.501(4) 1 calc R . P A 1
C14 C 0.6767(7) 0.0501(6) 0.1310(5) 0.0203(13) Uani 0.501(4) 1 d D U P A 1
H14 H 0.7453 0.1053 0.1291 0.024 Uiso 0.501(4) 1 calc R . P A 1
C15 C 0.2837(8) 0.0509(8) 0.1422(6) 0.0207(14) Uani 0.501(4) 1 d D U P A 1
H15 H 0.2521 0.1349 0.1306 0.025 Uiso 0.501(4) 1 calc R . P A 1
C16 C 0.1870(6) -0.0322(5) 0.1523(5) 0.0266(11) Uani 0.501(4) 1 d D U P A 1
H16 H 0.0896 -0.0046 0.1480 0.032 Uiso 0.501(4) 1 calc R . P A 1
C17 C 0.2291(6) -0.1569(5) 0.1690(6) 0.0292(12) Uani 0.501(4) 1 d D U P A 1
H17 H 0.1602 -0.2130 0.1778 0.035 Uiso 0.501(4) 1 calc R . P A 1
C18 C 0.3680(8) -0.1972(9) 0.1726(7) 0.0236(16) Uani 0.501(4) 1 d D U P A 1
H18 H 0.3964 -0.2818 0.1823 0.028 Uiso 0.501(4) 1 calc R . P A 1
C9A C 0.5327(10) 0.0969(5) 0.1316(17) 0.018(2) Uani 0.499(4) 1 d D U P A 2
C10A C 0.4348(10) 0.0104(11) 0.151(5) 0.0193(17) Uani 0.499(4) 1 d D U P A 2
C11A C 0.4943(10) -0.1138(10) 0.164(2) 0.0193(16) Uani 0.499(4) 1 d D U P A 2
C12A C 0.6433(9) -0.1436(9) 0.1393(8) 0.0227(17) Uani 0.499(4) 1 d D U P A 2
H12A H 0.6832 -0.2257 0.1485 0.027 Uiso 0.499(4) 1 calc R . P A 2
C13A C 0.7296(7) -0.0558(6) 0.1030(6) 0.0244(12) Uani 0.499(4) 1 d D U P A 2
H13A H 0.8290 -0.0777 0.0859 0.029 Uiso 0.499(4) 1 calc R . P A 2
C14A C 0.6740(7) 0.0676(6) 0.0903(5) 0.0218(13) Uani 0.499(4) 1 d D U P A 2
H14A H 0.7310 0.1277 0.0550 0.026 Uiso 0.499(4) 1 calc R . P A 2
C15A C 0.2863(9) 0.0427(8) 0.1776(6) 0.0255(16) Uani 0.499(4) 1 d D U P A 2
H15A H 0.2478 0.1255 0.1743 0.031 Uiso 0.499(4) 1 calc R . P A 2
C16A C 0.1991(6) -0.0470(5) 0.2085(6) 0.0322(12) Uani 0.499(4) 1 d D U P A 2
H16A H 0.0995 -0.0260 0.2249 0.039 Uiso 0.499(4) 1 calc R . P A 2
C17A C 0.2557(7) -0.1698(5) 0.2162(6) 0.0309(12) Uani 0.499(4) 1 d D U P A 2
H17A H 0.1936 -0.2311 0.2352 0.037 Uiso 0.499(4) 1 calc R . P A 2
C18A C 0.3980(8) -0.2013(9) 0.1966(7) 0.0228(16) Uani 0.499(4) 1 d D U P A 2
H18A H 0.4342 -0.2845 0.2053 0.027 Uiso 0.499(4) 1 calc R . P A 2
C19 C 0.2066(2) 0.1778(2) 0.56152(18) 0.0208(4) Uani 1 1 d . . . . .
C20 C 0.0974(2) 0.2759(2) 0.58124(18) 0.0213(4) Uani 1 1 d . . . . .
H20 H 0.0012 0.2631 0.5797 0.026 Uiso 1 1 calc R . . . .
C21 C 0.1281(2) 0.3909(2) 0.60294(17) 0.0217(5) Uani 1 1 d . . . . .
H21 H 0.0531 0.4542 0.6161 0.026 Uiso 1 1 calc R . . . .
C22 C 0.2721(3) 0.4126(2) 0.60524(17) 0.0232(5) Uani 1 1 d . . . . .
C23 C 0.3812(2) 0.3172(2) 0.58665(18) 0.0240(5) Uani 1 1 d . . . . .
H23 H 0.4772 0.3301 0.5890 0.029 Uiso 1 1 calc R . . . .
C24 C 0.3486(2) 0.2016(2) 0.56439(18) 0.0223(5) Uani 1 1 d . . . . .
H24 H 0.4240 0.1386 0.5511 0.027 Uiso 1 1 calc R . . . .
C25 C 0.1704(3) 0.0546(2) 0.53871(19) 0.0285(5) Uani 1 1 d D . . . .
H25A H 0.0788 0.0556 0.5077 0.034 Uiso 0.499(4) 1 calc R . P A 2
H25 H 0.0843 0.0861 0.5023 0.034 Uiso 0.501(4) 1 calc R . P A 1
C26A C 0.1863(6) -0.0323(5) 0.6439(4) 0.0330(6) Uani 0.499(4) 1 d D . P A 2
H26A H 0.1425 -0.1062 0.6385 0.050 Uiso 0.499(4) 1 calc GR . P A 2
H26B H 0.1389 0.0079 0.7087 0.050 Uiso 0.499(4) 1 calc GR . P A 2
H26C H 0.2875 -0.0536 0.6510 0.050 Uiso 0.499(4) 1 calc GR . P A 2
C26 C 0.0927(6) -0.0078(5) 0.6365(4) 0.0330(6) Uani 0.501(4) 1 d D . P A 1
H26D H 0.1564 -0.0307 0.6928 0.050 Uiso 0.501(4) 1 calc GR . P A 1
H26E H 0.0594 -0.0808 0.6152 0.050 Uiso 0.501(4) 1 calc GR . P A 1
H26F H 0.0109 0.0468 0.6661 0.050 Uiso 0.501(4) 1 calc GR . P A 1
C27A C 0.2971(5) -0.0220(5) 0.4807(5) 0.0330(6) Uani 0.499(4) 1 d D . P A 2
H27A H 0.3384 0.0249 0.4151 0.050 Uiso 0.499(4) 1 calc GR . P A 2
H27B H 0.2654 -0.0955 0.4590 0.050 Uiso 0.499(4) 1 calc GR . P A 2
H27C H 0.3690 -0.0447 0.5309 0.050 Uiso 0.499(4) 1 calc GR . P A 2
C27 C 0.2524(6) -0.0022(5) 0.4412(4) 0.0330(6) Uani 0.501(4) 1 d D . P A 1
H27D H 0.2386 0.0512 0.3744 0.050 Uiso 0.501(4) 1 calc GR . P A 1
H27E H 0.2188 -0.0805 0.4350 0.050 Uiso 0.501(4) 1 calc GR . P A 1
H27F H 0.3537 -0.0145 0.4500 0.050 Uiso 0.501(4) 1 calc GR . P A 1
C28 C 0.3054(3) 0.5361(3) 0.6259(2) 0.0344(6) Uani 1 1 d . . . . .
H28A H 0.4056 0.5444 0.5991 0.052 Uiso 1 1 calc GR . . . .
H28B H 0.2875 0.5459 0.7051 0.052 Uiso 1 1 calc GR . . . .
H28C H 0.2448 0.5984 0.5869 0.052 Uiso 1 1 calc GR . . . .

loop_
_atom_site_aniso_label
_atom_site_aniso_U_11
_atom_site_aniso_U_22
_atom_site_aniso_U_33
_atom_site_aniso_U_23
_atom_site_aniso_U_13
_atom_site_aniso_U_12
Ru1 0.01283(9) 0.01826(9) 0.01356(9) -0.00324(6) -0.00106(6) -0.00031(6)
Cl1 0.0259(3) 0.0186(2) 0.0194(2) -0.00477(19) 0.0012(2) -0.00247(19)
Cl2 0.0182(2) 0.0241(2) 0.0178(2) -0.00059(19) -0.00498(18) -0.00319(19)
S1 0.0173(2) 0.0222(3) 0.0172(2) -0.0053(2) -0.00143(19) 0.00349(19)
O1 0.0472(11) 0.0260(9) 0.0177(8) -0.0039(7) 0.0091(7) -0.0017(8)
N1 0.0249(9) 0.0168(9) 0.0158(8) -0.0042(7) 0.0028(7) -0.0003(7)
N2 0.0300(10) 0.0176(9) 0.0175(9) -0.0035(7) 0.0067(8) -0.0011(8)
C1 0.0181(10) 0.0187(10) 0.0187(10) -0.0038(8) 0.0031(8) -0.0039(8)
C2 0.0310(12) 0.0185(10) 0.0174(10) -0.0023(8) 0.0028(9) -0.0075(9)
C3 0.0360(13) 0.0162(10) 0.0180(10) -0.0027(8) -0.0054(9) -0.0061(9)
C4 0.0483(16) 0.0269(12) 0.0198(11) 0.0011(9) -0.0103(11) -0.0159(11)
C5 0.067(2) 0.0286(13) 0.0297(13) 0.0087(11) -0.0276(14) -0.0162(13)
C6 0.0574(19) 0.0266(13) 0.0449(16) -0.0011(12) -0.0335(15) 0.0029(12)
C7 0.0400(15) 0.0314(14) 0.0345(14) -0.0088(11) -0.0158(12) 0.0085(11)
C8 0.0344(13) 0.0238(11) 0.0182(10) -0.0014(9) -0.0070(9) 0.0026(10)
C9 0.025(3) 0.020(3) 0.012(4) -0.008(2) 0.000(2) 0.001(2)
C10 0.026(3) 0.018(3) 0.013(3) -0.002(3) 0.000(3) 0.002(2)
C11 0.024(3) 0.022(3) 0.013(3) -0.002(2) -0.001(3) 0.005(2)
C12 0.029(3) 0.022(3) 0.013(3) -0.004(2) 0.001(2) 0.002(2)
C13 0.024(2) 0.023(2) 0.017(3) -0.003(2) -0.002(2) 0.0062(19)
C14 0.022(2) 0.025(3) 0.014(3) -0.004(2) -0.002(2) -0.0017(18)
C15 0.022(2) 0.024(2) 0.015(3) -0.002(2) -0.001(2) 0.0019(18)
C16 0.021(2) 0.032(2) 0.025(3) -0.004(2) 0.001(2) -0.0020(18)
C17 0.030(2) 0.032(2) 0.028(3) -0.004(2) 0.000(2) -0.013(2)
C18 0.034(3) 0.020(2) 0.016(3) -0.002(2) 0.000(2) -0.004(2)
C9A 0.024(3) 0.019(3) 0.011(4) -0.008(2) 0.004(2) 0.002(2)
C10A 0.023(3) 0.021(3) 0.013(3) -0.003(3) -0.002(3) 0.002(2)
C11A 0.029(3) 0.017(2) 0.012(2) -0.002(2) -0.003(3) 0.001(2)
C12A 0.025(3) 0.021(3) 0.019(4) -0.006(2) -0.005(3) 0.009(2)
C13A 0.021(2) 0.029(3) 0.023(3) -0.009(2) -0.002(2) 0.0027(19)
C14A 0.027(2) 0.023(2) 0.015(3) -0.005(2) 0.000(2) 0.0008(19)
C15A 0.028(2) 0.025(3) 0.021(4) -0.001(3) -0.002(3) 0.001(2)
C16A 0.025(2) 0.037(3) 0.033(3) -0.001(2) -0.001(2) -0.003(2)
C17A 0.036(3) 0.028(2) 0.029(3) -0.001(2) -0.003(2) -0.010(2)
C18A 0.032(3) 0.021(2) 0.015(3) 0.000(2) -0.006(2) 0.002(2)
C19 0.0222(11) 0.0229(11) 0.0173(10) 0.0027(8) -0.0052(8) -0.0028(9)
C20 0.0164(10) 0.0296(12) 0.0165(10) 0.0014(9) 0.0013(8) -0.0032(9)
C21 0.0213(11) 0.0281(12) 0.0137(10) -0.0038(9) 0.0027(8) 0.0015(9)
C22 0.0276(12) 0.0316(12) 0.0114(9) -0.0049(9) -0.0007(8) -0.0071(10)
C23 0.0205(11) 0.0379(13) 0.0151(10) -0.0002(9) -0.0056(8) -0.0068(10)
C24 0.0198(11) 0.0286(12) 0.0178(10) 0.0008(9) -0.0065(8) 0.0029(9)
C25 0.0260(12) 0.0238(12) 0.0372(14) -0.0005(10) -0.0106(10) -0.0022(9)
C26A 0.0401(16) 0.0334(14) 0.0271(14) -0.0022(12) -0.0029(12) -0.0119(13)
C26 0.0401(16) 0.0334(14) 0.0271(14) -0.0022(12) -0.0029(12) -0.0119(13)
C27A 0.0401(16) 0.0334(14) 0.0271(14) -0.0022(12) -0.0029(12) -0.0119(13)
C27 0.0401(16) 0.0334(14) 0.0271(14) -0.0022(12) -0.0029(12) -0.0119(13)
C28 0.0448(16) 0.0367(14) 0.0247(12) -0.0130(11) -0.0005(11) -0.0129(12)

loop_
_atom_type_symbol
_atom_type_description
_atom_type_scat_dispersion_real
_atom_type_scat_dispersion_imag
_atom_type_scat_source
C C 0.0181 0.0091 'International Tables Vol C Tables 4.2.6.8 and 6.1.1.4'
H H 0.0000 0.0000 'International Tables Vol C Tables 4.2.6.8 and 6.1.1.4'
Cl Cl 0.3639 0.7018 'International Tables Vol C Tables 4.2.6.8 and 6.1.1.4'
N N 0.0311 0.0180 'International Tables Vol C Tables 4.2.6.8 and 6.1.1.4'
O O 0.0492 0.0322 'International Tables Vol C Tables 4.2.6.8 and 6.1.1.4'
Ru Ru 0.0552 3.2960 'International Tables Vol C Tables 4.2.6.8 and 6.1.1.4'
S S 0.3331 0.5567 'International Tables Vol C Tables 4.2.6.8 and 6.1.1.4'

loop_
_geom_angle_atom_site_label_1
_geom_angle_atom_site_label_2
_geom_angle_atom_site_label_3
_geom_angle
Cl2 Ru1 Cl1 88.221(18)
S1 Ru1 Cl1 92.541(18)
S1 Ru1 Cl2 88.346(19)
C19 Ru1 Cl1 164.84(6)
C19 Ru1 Cl2 94.91(6)
C19 Ru1 S1 102.36(6)
C19 Ru1 C21 68.89(9)
C19 Ru1 C22 81.71(9)
C19 Ru1 C23 68.96(9)
C20 Ru1 Cl1 127.55(6)
C20 Ru1 Cl2 86.21(6)
C20 Ru1 S1 139.25(6)
C20 Ru1 C19 38.29(9)
C20 Ru1 C21 37.61(9)
C20 Ru1 C22 68.19(9)
C20 Ru1 C23 80.27(9)
C21 Ru1 Cl1 95.99(6)
C21 Ru1 Cl2 106.42(6)
C21 Ru1 S1 163.11(6)
C21 Ru1 C22 37.78(9)
C22 Ru1 Cl1 86.81(6)
C22 Ru1 Cl2 142.71(6)
C22 Ru1 S1 128.77(6)
C23 Ru1 Cl1 107.04(7)
C23 Ru1 Cl2 163.83(6)
C23 Ru1 S1 96.09(6)
C23 Ru1 C21 67.48(9)
C23 Ru1 C22 37.13(9)
C24 Ru1 Cl1 143.58(7)
C24 Ru1 Cl2 127.75(7)
C24 Ru1 S1 84.08(6)
C24 Ru1 C19 38.04(8)
C24 Ru1 C20 68.09(8)
C24 Ru1 C21 80.40(9)
C24 Ru1 C22 68.12(9)
C24 Ru1 C23 38.07(9)
C1 S1 Ru1 115.81(8)
C1 N1 H1 117.0
C1 N1 C2 125.90(19)
C2 N1 H1 117.0
C1 N2 H2 116.1
C1 N2 H2B 119.7
C1 N2 C9 127.8(8)
C1 N2 C9A 120.7(8)
C9 N2 H2 116.1
C9A N2 H2B 119.7
N1 C1 S1 121.72(16)
N2 C1 S1 120.26(17)
N2 C1 N1 118.0(2)
O1 C2 N1 121.9(2)
O1 C2 C3 121.7(2)
N1 C2 C3 116.33(19)
C4 C3 C2 117.3(2)
C8 C3 C2 122.2(2)
C8 C3 C4 120.0(2)
C3 C4 H4 120.0
C5 C4 C3 120.1(3)
C5 C4 H4 120.0
C4 C5 H5 120.0
C4 C5 C6 119.9(2)
C6 C5 H5 120.0
C5 C6 H6 119.8
C5 C6 C7 120.3(3)
C7 C6 H6 119.8
C6 C7 H7 120.0
C8 C7 C6 120.1(3)
C8 C7 H7 120.0
C3 C8 H8 120.2
C7 C8 C3 119.6(2)
C7 C8 H8 120.2
C10 C9 N2 116.7(8)
C14 C9 N2 123.8(8)
C14 C9 C10 117.0(9)
C9 C10 C11 119.5(8)
C15 C10 C9 121.6(13)
C15 C10 C11 117.2(11)
C12 C11 C10 118.8(9)
C12 C11 C18 121.5(8)
C18 C11 C10 119.7(8)
C11 C12 H12 119.4
C13 C12 C11 121.2(8)
C13 C12 H12 119.4
C12 C13 H13 119.9
C12 C13 C14 120.1(6)
C14 C13 H13 119.9
C9 C14 C13 121.1(6)
C9 C14 H14 119.4
C13 C14 H14 119.4
C10 C15 H15 119.5
C16 C15 C10 121.1(8)
C16 C15 H15 119.5
C15 C16 H16 119.3
C15 C16 C17 121.3(6)
C17 C16 H16 119.3
C16 C17 H17 120.1
C18 C17 C16 119.7(6)
C18 C17 H17 120.1
C11 C18 H18 119.5
C17 C18 C11 120.9(7)
C17 C18 H18 119.5
C10A C9A N2 120.1(9)
C14A C9A N2 111.8(7)
C14A C9A C10A 122.1(11)
C9A C10A C11A 116.1(8)
C9A C10A C15A 122.4(12)
C15A C10A C11A 120.4(10)
C12A C11A C10A 119.4(9)
C18A C11A C10A 117.1(8)
C18A C11A C12A 123.5(8)
C11A C12A H12A 119.7
C13A C12A C11A 120.7(8)
C13A C12A H12A 119.7
C12A C13A H13A 119.5
C12A C13A C14A 121.1(6)
C14A C13A H13A 119.5
C9A C14A C13A 117.2(6)
C9A C14A H14A 121.4
C13A C14A H14A 121.4
C10A C15A H15A 120.4
C16A C15A C10A 119.2(8)
C16A C15A H15A 120.4
C15A C16A H16A 119.6
C15A C16A C17A 120.7(6)
C17A C16A H16A 119.6
C16A C17A H17A 119.8
C18A C17A C16A 120.5(6)
C18A C17A H17A 119.8
C11A C18A H18A 119.1
C17A C18A C11A 121.9(8)
C17A C18A H18A 119.1
C20 C19 Ru1 70.16(12)
C20 C19 C25 120.8(2)
C24 C19 Ru1 70.12(13)
C24 C19 C20 116.9(2)
C24 C19 C25 122.3(2)
C25 C19 Ru1 130.47(16)
Ru1 C20 H20 129.7
C19 C20 Ru1 71.55(12)
C19 C20 H20 119.0
C21 C20 Ru1 72.32(12)
C21 C20 C19 122.0(2)
C21 C20 H20 119.0
Ru1 C21 H21 130.9
C20 C21 Ru1 70.07(12)
C20 C21 H21 120.0
C20 C21 C22 120.1(2)
C22 C21 Ru1 71.78(12)
C22 C21 H21 120.0
C21 C22 Ru1 70.44(13)
C21 C22 C28 120.1(2)
C23 C22 Ru1 70.72(13)
C23 C22 C21 118.9(2)
C23 C22 C28 120.9(2)
C28 C22 Ru1 130.24(17)
Ru1 C23 H23 131.0
C22 C23 Ru1 72.15(13)
C22 C23 H23 119.8
C22 C23 C24 120.4(2)
C24 C23 Ru1 69.74(12)
C24 C23 H23 119.8
Ru1 C24 H24 129.4
C19 C24 Ru1 71.84(12)
C19 C24 C23 121.8(2)
C19 C24 H24 119.1
C23 C24 Ru1 72.20(13)
C23 C24 H24 119.1
C19 C25 H25A 115.2
C19 C25 H25 96.0
C19 C25 C26A 107.7(3)
C19 C25 C27A 112.7(3)
C26A C25 H25A 115.2
C26 C25 C19 112.4(3)
C26 C25 H25 96.0
C26 C25 C27 127.1(4)
C27A C25 H25A 115.2
C27A C25 C26A 87.8(3)
C27 C25 C19 117.3(3)
C27 C25 H25 96.0
C25 C26A H26A 109.5
C25 C26A H26B 109.5
C25 C26A H26C 109.5
H26A C26A H26B 109.5
H26A C26A H26C 109.5
H26B C26A H26C 109.5
C25 C26 H26D 109.5
C25 C26 H26E 109.5
C25 C26 H26F 109.5
H26D C26 H26E 109.5
H26D C26 H26F 109.5
H26E C26 H26F 109.5
C25 C27A H27A 109.5
C25 C27A H27B 109.5
C25 C27A H27C 109.5
H27A C27A H27B 109.5
H27A C27A H27C 109.5
H27B C27A H27C 109.5
C25 C27 H27D 109.5
C25 C27 H27E 109.5
C25 C27 H27F 109.5
H27D C27 H27E 109.5
H27D C27 H27F 109.5
H27E C27 H27F 109.5
C22 C28 H28A 109.5
C22 C28 H28B 109.5
C22 C28 H28C 109.5
H28A C28 H28B 109.5
H28A C28 H28C 109.5
H28B C28 H28C 109.5

loop_
_geom_bond_atom_site_label_1
_geom_bond_atom_site_label_2
_geom_bond_distance
Ru1 Cl1 2.4384(5)
Ru1 Cl2 2.4193(5)
Ru1 S1 2.4120(5)
Ru1 C19 2.188(2)
Ru1 C20 2.170(2)
Ru1 C21 2.199(2)
Ru1 C22 2.217(2)
Ru1 C23 2.198(2)
Ru1 C24 2.166(2)
S1 C1 1.697(2)
O1 C2 1.222(3)
N1 H1 0.8800
N1 C1 1.368(3)
N1 C2 1.390(3)
N2 H2 0.8800
N2 H2B 0.8800
N2 C1 1.332(3)
N2 C9 1.440(4)
N2 C9A 1.438(4)
C2 C3 1.484(3)
C3 C4 1.399(3)
C3 C8 1.394(3)
C4 H4 0.9500
C4 C5 1.379(4)
C5 H5 0.9500
C5 C6 1.384(5)
C6 H6 0.9500
C6 C7 1.395(4)
C7 H7 0.9500
C7 C8 1.382(4)
C8 H8 0.9500
C9 C10 1.426(10)
C9 C14 1.410(10)
C10 C11 1.435(9)
C10 C15 1.416(13)
C11 C12 1.411(10)
C11 C18 1.425(10)
C12 H12 0.9500
C12 C13 1.362(9)
C13 H13 0.9500
C13 C14 1.411(8)
C14 H14 0.9500
C15 H15 0.9500
C15 C16 1.372(8)
C16 H16 0.9500
C16 C17 1.402(8)
C17 H17 0.9500
C17 C18 1.353(9)
C18 H18 0.9500
C9A C10A 1.406(10)
C9A C14A 1.385(10)
C10A C11A 1.433(9)
C10A C15A 1.420(13)
C11A C12A 1.417(10)
C11A C18A 1.414(10)
C12A H12A 0.9500
C12A C13A 1.359(9)
C13A H13A 0.9500
C13A C14A 1.414(8)
C14A H14A 0.9500
C15A H15A 0.9500
C15A C16A 1.371(9)
C16A H16A 0.9500
C16A C17A 1.408(8)
C17A H17A 0.9500
C17A C18A 1.355(9)
C18A H18A 0.9500
C19 C20 1.429(3)
C19 C24 1.419(3)
C19 C25 1.518(3)
C20 H20 0.9500
C20 C21 1.409(3)
C21 H21 0.9500
C21 C22 1.430(3)
C22 C23 1.406(3)
C22 C28 1.503(3)
C23 H23 0.9500
C23 C24 1.423(4)
C24 H24 0.9500
C25 H25A 1.0000
C25 H25 1.0000
C25 C26A 1.552(4)
C25 C26 1.481(4)
C25 C27A 1.526(4)
C25 C27 1.490(4)
C26A H26A 0.9800
C26A H26B 0.9800
C26A H26C 0.9800
C26 H26D 0.9800
C26 H26E 0.9800
C26 H26F 0.9800
C27A H27A 0.9800
C27A H27B 0.9800
C27A H27C 0.9800
C27 H27D 0.9800
C27 H27E 0.9800
C27 H27F 0.9800
C28 H28A 0.9800
C28 H28B 0.9800
C28 H28C 0.9800

loop_
_geom_torsion_atom_site_label_1
_geom_torsion_atom_site_label_2
_geom_torsion_atom_site_label_3
_geom_torsion_atom_site_label_4
_geom_torsion
Ru1 S1 C1 N1 27.1(2)
Ru1 S1 C1 N2 -154.05(16)
Ru1 C19 C20 C21 -54.18(19)
Ru1 C19 C24 C23 54.44(19)
Ru1 C19 C25 C26A 165.2(3)
Ru1 C19 C25 C26 -157.7(3)
Ru1 C19 C25 C27A 70.1(4)
Ru1 C19 C25 C27 41.2(4)
Ru1 C20 C21 C22 -53.53(18)
Ru1 C21 C22 C23 -53.37(18)
Ru1 C21 C22 C28 125.9(2)
Ru1 C22 C23 C24 -52.36(19)
Ru1 C23 C24 C19 -54.28(19)
O1 C2 C3 C4 -20.3(3)
O1 C2 C3 C8 151.8(2)
N1 C2 C3 C4 161.2(2)
N1 C2 C3 C8 -26.7(3)
N2 C9 C10 C11 179(3)
N2 C9 C10 C15 14(6)
N2 C9 C14 C13 177.5(11)
N2 C9A C10A C11A 172(3)
N2 C9A C10A C15A -20(6)
N2 C9A C14A C13A -174.1(9)
C1 N1 C2 O1 -17.2(4)
C1 N1 C2 C3 161.3(2)
C1 N2 C9 C10 68(3)
C1 N2 C9 C14 -93.2(15)
C1 N2 C9A C10A 81(3)
C1 N2 C9A C14A -126.0(11)
C2 N1 C1 S1 -178.54(18)
C2 N1 C1 N2 2.6(3)
C2 C3 C4 C5 172.0(2)
C2 C3 C8 C7 -172.0(2)
C3 C4 C5 C6 0.4(4)
C4 C3 C8 C7 -0.1(4)
C4 C5 C6 C7 -0.1(4)
C5 C6 C7 C8 -0.3(4)
C6 C7 C8 C3 0.4(4)
C8 C3 C4 C5 -0.3(4)
C9 N2 C1 S1 17.3(7)
C9 N2 C1 N1 -163.8(6)
C9 C10 C11 C12 11(6)
C9 C10 C11 C18 -168(3)
C9 C10 C15 C16 168(3)
C10 C9 C14 C13 16(3)
C10 C11 C12 C13 -2(4)
C10 C11 C18 C17 1(4)
C10 C15 C16 C17 0(3)
C11 C10 C15 C16 2(6)
C11 C12 C13 C14 -0.2(17)
C12 C11 C18 C17 -178.3(15)
C12 C13 C14 C9 -7.1(14)
C14 C9 C10 C11 -18(6)
C14 C9 C10 C15 177(4)
C15 C10 C11 C12 177(3)
C15 C10 C11 C18 -3(6)
C15 C16 C17 C18 -1.6(10)
C16 C17 C18 C11 1.3(16)
C18 C11 C12 C13 177.2(14)
C9A N2 C1 S1 15.7(6)
C9A N2 C1 N1 -165.4(6)
C9A C10A C11A C12A -10(6)
C9A C10A C11A C18A 172(3)
C9A C10A C15A C16A -172(3)
C10A C9A C14A C13A -21(3)
C10A C11A C12A C13A -1(4)
C10A C11A C18A C17A 0(3)
C10A C15A C16A C17A 2(3)
C11A C10A C15A C16A -5(6)
C11A C12A C13A C14A 1.2(17)
C12A C11A C18A C17A -178.1(15)
C12A C13A C14A C9A 9.4(14)
C14A C9A C10A C11A 22(6)
C14A C9A C10A C15A -171(3)
C15A C10A C11A C12A -178(3)
C15A C10A C11A C18A 4(6)
C15A C16A C17A C18A 2.2(11)
C16A C17A C18A C11A -2.7(16)
C18A C11A C12A C13A 176.9(15)
C19 C20 C21 Ru1 53.83(19)
C19 C20 C21 C22 0.3(3)
C20 C19 C24 Ru1 -53.98(17)
C20 C19 C24 C23 0.5(3)
C20 C19 C25 C26A -105.4(3)
C20 C19 C25 C26 -68.3(4)
C20 C19 C25 C27A 159.5(3)
C20 C19 C25 C27 130.6(4)
C20 C21 C22 Ru1 52.74(18)
C20 C21 C22 C23 -0.6(3)
C20 C21 C22 C28 178.6(2)
C21 C22 C23 Ru1 53.24(18)
C21 C22 C23 C24 0.9(3)
C22 C23 C24 Ru1 53.47(19)
C22 C23 C24 C19 -0.8(3)
C24 C19 C20 Ru1 53.96(18)
C24 C19 C20 C21 -0.2(3)
C24 C19 C25 C26A 74.6(3)
C24 C19 C25 C26 111.7(3)
C24 C19 C25 C27A -20.5(4)
C24 C19 C25 C27 -49.4(4)
C25 C19 C20 Ru1 -126.0(2)
C25 C19 C20 C21 179.8(2)
C25 C19 C24 Ru1 126.0(2)
C25 C19 C24 C23 -179.5(2)
C28 C22 C23 Ru1 -126.0(2)
C28 C22 C23 C24 -178.4(2)
